data_1516453
loop_
_publ_author_name
'Ono, Katsuhiko'
'Tsukamoto, Kenichi'
'Hosokawa, Ryohei'
'Kato, Masaki'
'Suganuma, Motohiro'
'Tomura, Masaaki'
'Sako, Katsuya'
'Taga, Keijiro'
'Saito, Katsuhiro'

_publ_section_title
;
 A linear chain of water molecules accommodated in a macrocyclic nanotube
 channel.
;
_journal_issue 1
_journal_name_full 'Nano letters'
_journal_page_first 122
_journal_page_last 125
_journal_paper_doi 10.1021/nl802672u
_journal_volume 9
_journal_year 2009
_chemical_formula_moiety 'C48 H48 N8 O4, H2 O'
_chemical_formula_sum 'C48 H50 N8 O5'
_chemical_formula_weight 818.96
_chemical_name_systematic
; 
 ? 
;
_space_group_IT_number 56
_symmetry_cell_setting orthorhombic
_symmetry_Int_Tables_number 56
_symmetry_space_group_name_Hall '-P 2ab 2ac'
_symmetry_space_group_name_H-M 'P c c n'
_atom_sites_solution_hydrogens geom
_atom_sites_solution_primary direct
_atom_sites_solution_secondary difmap
_audit_creation_method SHELXL-97
_audit_update_record
;
2008-08-23 # Formatted by publCIF
;
_cell_angle_alpha 90.00
_cell_angle_beta 90.00
_cell_angle_gamma 90.00
_cell_formula_units_Z 4
_cell_length_a 30.312(5)
_cell_length_b 20.567(3)
_cell_length_c 6.7770(8)
_cell_measurement_reflns_used 2368
_cell_measurement_temperature 173(1)
_cell_measurement_theta_max 27.48
_cell_measurement_theta_min 3.00
_cell_volume 4225.0(11)
_computing_cell_refinement
;
CrystalClear (Molecular Structure Corporation & Rigaku Corporation, 2001)
;
_computing_data_collection
;
CrystalClear (Molecular Structure Corporation & Rigaku Corporation, 2001)
;
_computing_data_reduction
;
teXsan (Molecular Structure Corporation & Rigaku Corporation, 2000)
;
_computing_molecular_graphics
;
Mercury (Macrae, Edgington, McCabe, Pidcock, Shields, Taylor, 
Towler & Streek, 2006)
;
_computing_publication_material 'SHELXL-97 (Sheldrick, 2008)'
_computing_structure_refinement 'SHELXL-97 (Sheldrick, 2008)'
_computing_structure_solution 'SHELXS-97 (Sheldrick, 2008)'
_diffrn_ambient_temperature 173(2)
_diffrn_detector_area_resol_mean 14.62
_diffrn_measured_fraction_theta_full 0.997
_diffrn_measured_fraction_theta_max 0.997
_diffrn_measurement_device_type 'Rigaku/MSC Mercury CCD'
_diffrn_measurement_method '\f & \w scans'
_diffrn_radiation_detector 'CCD Plate'
_diffrn_radiation_monochromator 'Graphite Monochromator'
_diffrn_radiation_source 'Rotating Anode'
_diffrn_radiation_type MoK\a
_diffrn_radiation_wavelength 0.71070
_diffrn_reflns_av_R_equivalents 0.1680
_diffrn_reflns_av_sigmaI/netI 0.2941
_diffrn_reflns_limit_h_max 32
_diffrn_reflns_limit_h_min -39
_diffrn_reflns_limit_k_max 21
_diffrn_reflns_limit_k_min -26
_diffrn_reflns_limit_l_max 6
_diffrn_reflns_limit_l_min -8
_diffrn_reflns_number 34902
_diffrn_reflns_theta_full 27.48
_diffrn_reflns_theta_max 27.48
_diffrn_reflns_theta_min 3.05
_diffrn_source_current 100.00
_diffrn_source_power 5.00
_diffrn_source_voltage 50.00
_diffrn_standards_number 0
_exptl_absorpt_coefficient_mu 0.085
_exptl_absorpt_correction_T_max 0.9957
_exptl_absorpt_correction_T_min 0.9852
_exptl_absorpt_correction_type none
_exptl_crystal_colour colorless
_exptl_crystal_density_diffrn 1.287
_exptl_crystal_density_method 'not measured'
_exptl_crystal_description needle
_exptl_crystal_F_000 1736
_exptl_crystal_size_max 0.175
_exptl_crystal_size_mid 0.050
_exptl_crystal_size_min 0.050
_refine_diff_density_max 0.373
_refine_diff_density_min -0.238
_refine_diff_density_rms 0.045
_refine_ls_extinction_method none
_refine_ls_goodness_of_fit_ref 0.682
_refine_ls_hydrogen_treatment mixed
_refine_ls_matrix_type full
_refine_ls_number_parameters 285
_refine_ls_number_reflns 4833
_refine_ls_number_restraints 2
_refine_ls_restrained_S_all 0.682
_refine_ls_R_factor_all 0.2907
_refine_ls_R_factor_gt 0.0544
_refine_ls_shift/su_max 0.006
_refine_ls_shift/su_mean 0.001
_refine_ls_structure_factor_coef Fsqd
_refine_ls_weighting_details
;
calc w=1/[\s^2^(Fo^2^)+(0.0252P)^2^] where P=(Fo^2^+2Fc^2^)/3
;
_refine_ls_weighting_scheme calc
_refine_ls_wR_factor_gt 0.0808
_refine_ls_wR_factor_ref 0.1394
_reflns_number_gt 1037
_reflns_number_total 4833
_reflns_threshold_expression I>2\s(I)
_cod_data_source_file nl802672u_si_002.cif
_cod_data_source_block tetramer
_cod_original_cell_volume 4225.1(11)
_cod_database_code 1516453

loop_
_symmetry_equiv_pos_as_xyz
'x, y, z'
'-x+1/2, -y+1/2, z'
'x+1/2, -y, -z+1/2'
'-x, y+1/2, -z+1/2'
'-x, -y, -z'
'x-1/2, y-1/2, -z'
'-x-1/2, y, z-1/2'
'x, -y-1/2, z-1/2'

loop_
_atom_site_label
_atom_site_type_symbol
_atom_site_fract_x
_atom_site_fract_y
_atom_site_fract_z
_atom_site_U_iso_or_equiv
_atom_site_adp_type
_atom_site_occupancy
_atom_site_symmetry_multiplicity
_atom_site_calc_flag
_atom_site_refinement_flags
O1 O 0.69137(8) 0.08975(13) 0.4726(5) 0.0254(8) Uani 1 1 d .
O2 O 0.64201(9) 0.33541(12) 0.4714(5) 0.0274(8) Uani 1 1 d .
O3 O 0.7500 0.2500 0.448(13) 0.69(3) Uani 1 2 d SD
H3 H 0.768(9) 0.225(14) 0.535(13) 1.029 Uiso 1 1 d D
N1 N 0.67905(12) -0.01731(18) 0.4788(8) 0.0328(11) Uani 1 1 d .
N2 N 0.63815(11) 0.01456(17) 0.4752(7) 0.0323(10) Uani 1 1 d .
N3 N 0.56921(11) 0.35400(17) 0.4689(7) 0.0300(10) Uani 1 1 d .
N4 N 0.59091(11) 0.41470(17) 0.4697(7) 0.0326(11) Uani 1 1 d .
C1 C 0.70857(13) 0.02764(19) 0.4765(8) 0.0215(11) Uani 1 1 d .
C2 C 0.64639(13) 0.0756(2) 0.4730(8) 0.0260(11) Uani 1 1 d .
C3 C 0.61389(13) 0.1291(2) 0.4698(8) 0.0248(11) Uani 1 1 d .
C4 C 0.62530(14) 0.19425(19) 0.4702(8) 0.0242(12) Uani 1 1 d .
H4 H 0.6554 0.2072 0.4704 0.029 Uiso 1 1 calc R
C5 C 0.59178(14) 0.24014(19) 0.4704(8) 0.0205(11) Uani 1 1 d .
C6 C 0.54746(13) 0.21987(19) 0.4718(7) 0.0234(11) Uani 1 1 d .
H6 H 0.5249 0.2519 0.4723 0.028 Uiso 1 1 calc R
C7 C 0.53552(13) 0.15454(18) 0.4726(8) 0.0203(11) Uani 1 1 d .
C8 C 0.56964(13) 0.1097(2) 0.4694(8) 0.0240(11) Uani 1 1 d .
H8 H 0.5628 0.0647 0.4669 0.029 Uiso 1 1 calc R
C9 C 0.48799(13) 0.13186(19) 0.4734(8) 0.0252(11) Uani 1 1 d .
C10 C 0.48110(18) 0.0854(3) 0.6443(8) 0.0437(16) Uani 1 1 d .
H10A H 0.5027 0.0500 0.6361 0.066 Uiso 1 1 calc R
H10B H 0.4512 0.0674 0.6381 0.066 Uiso 1 1 calc R
H10C H 0.4850 0.1088 0.7691 0.066 Uiso 1 1 calc R
C11 C 0.4784(2) 0.0971(3) 0.2770(8) 0.0495(18) Uani 1 1 d .
H11A H 0.4764 0.1293 0.1707 0.074 Uiso 1 1 calc R
H11B H 0.4505 0.0734 0.2872 0.074 Uiso 1 1 calc R
H11C H 0.5023 0.0664 0.2479 0.074 Uiso 1 1 calc R
C12 C 0.45548(13) 0.18764(19) 0.4938(10) 0.0366(13) Uani 1 1 d .
H12A H 0.4617 0.2117 0.6154 0.055 Uiso 1 1 calc R
H12B H 0.4254 0.1704 0.4989 0.055 Uiso 1 1 calc R
H12C H 0.4584 0.2168 0.3802 0.055 Uiso 1 1 calc R
C13 C 0.59935(14) 0.3103(2) 0.4694(8) 0.0218(11) Uani 1 1 d .
C14 C 0.63247(14) 0.40129(19) 0.4703(8) 0.0221(11) Uani 1 1 d .
C15 C 0.66838(14) 0.44978(19) 0.4754(8) 0.0252(11) Uani 1 1 d .
C16 C 0.71280(13) 0.4336(2) 0.4741(8) 0.0252(12) Uani 1 1 d .
H16 H 0.7220 0.3894 0.4711 0.030 Uiso 1 1 calc R
C17 C 0.74362(13) 0.4840(2) 0.4771(8) 0.0224(11) Uani 1 1 d .
C18 C 0.72975(13) 0.54850(19) 0.4837(7) 0.0240(11) Uani 1 1 d .
H18 H 0.7514 0.5819 0.4884 0.029 Uiso 1 1 calc R
C19 C 0.68527(12) 0.56573(19) 0.4836(8) 0.0204(10) Uani 1 1 d .
C20 C 0.65550(14) 0.5148(2) 0.4778(8) 0.0243(11) Uani 1 1 d .
H20 H 0.6249 0.5245 0.4753 0.029 Uiso 1 1 calc R
C21 C 0.66953(12) 0.63561(18) 0.4900(9) 0.0241(11) Uani 1 1 d .
C22 C 0.6524(2) 0.6529(3) 0.2830(9) 0.080(3) Uani 1 1 d .
H22A H 0.6298 0.6214 0.2433 0.120 Uiso 1 1 calc R
H22B H 0.6769 0.6517 0.1887 0.120 Uiso 1 1 calc R
H22C H 0.6396 0.6966 0.2851 0.120 Uiso 1 1 calc R
C23 C 0.6339(2) 0.6453(3) 0.6375(10) 0.082(3) Uani 1 1 d .
H23A H 0.6092 0.6162 0.6073 0.123 Uiso 1 1 calc R
H23B H 0.6238 0.6905 0.6328 0.123 Uiso 1 1 calc R
H23C H 0.6453 0.6356 0.7697 0.123 Uiso 1 1 calc R
C24 C 0.70620(15) 0.6832(2) 0.5355(11) 0.063(2) Uani 1 1 d .
H24A H 0.6946 0.7277 0.5297 0.094 Uiso 1 1 calc R
H24B H 0.7299 0.6782 0.4383 0.094 Uiso 1 1 calc R
H24C H 0.7178 0.6746 0.6679 0.094 Uiso 1 1 calc R

loop_
_atom_site_aniso_label
_atom_site_aniso_U_11
_atom_site_aniso_U_22
_atom_site_aniso_U_33
_atom_site_aniso_U_23
_atom_site_aniso_U_13
_atom_site_aniso_U_12
O1 0.0177(16) 0.0329(18) 0.026(2) -0.0020(19) 0.0005(18) 0.0108(14)
O2 0.0366(19) 0.0186(17) 0.027(2) 0.0001(18) -0.0006(19) -0.0102(15)
O3 0.284(18) 0.36(2) 1.42(10) 0.000 0.000 -0.02(2)
N1 0.023(2) 0.030(2) 0.045(3) 0.003(3) -0.001(3) 0.0010(19)
N2 0.028(2) 0.027(2) 0.042(3) -0.003(3) -0.001(3) 0.0020(19)
N3 0.027(2) 0.023(2) 0.040(3) 0.002(2) 0.003(2) -0.0023(18)
N4 0.029(2) 0.022(2) 0.047(3) -0.005(3) 0.004(3) -0.0097(19)
C1 0.022(2) 0.021(2) 0.022(3) -0.002(3) -0.001(3) 0.006(2)
C2 0.019(2) 0.036(3) 0.023(3) 0.007(3) 0.000(3) 0.001(2)
C3 0.019(2) 0.030(3) 0.025(3) -0.005(3) -0.002(3) 0.009(2)
C4 0.018(3) 0.027(3) 0.027(3) 0.001(3) 0.001(3) -0.002(2)
C5 0.024(2) 0.019(3) 0.019(3) 0.007(3) 0.001(3) -0.004(2)
C6 0.019(2) 0.025(3) 0.026(3) 0.001(3) 0.001(3) 0.004(2)
C7 0.023(2) 0.016(2) 0.022(3) 0.000(2) 0.000(3) -0.0031(19)
C8 0.022(3) 0.019(2) 0.032(3) 0.001(3) 0.006(3) -0.001(2)
C9 0.019(2) 0.020(2) 0.037(3) -0.002(3) -0.001(3) 0.000(2)
C10 0.015(3) 0.037(4) 0.079(4) 0.011(3) 0.007(3) -0.002(3)
C11 0.035(4) 0.050(4) 0.064(4) -0.022(3) -0.003(3) -0.012(3)
C12 0.021(3) 0.035(3) 0.054(4) 0.003(3) -0.002(3) -0.009(2)
C13 0.018(2) 0.026(3) 0.022(3) -0.003(3) 0.004(2) -0.008(2)
C14 0.028(3) 0.017(2) 0.022(3) -0.004(3) 0.002(3) -0.001(2)
C15 0.035(3) 0.016(2) 0.024(3) -0.002(3) -0.008(3) -0.003(2)
C16 0.034(3) 0.021(2) 0.021(3) 0.001(3) 0.003(3) 0.006(2)
C17 0.019(2) 0.025(2) 0.023(3) 0.002(3) 0.003(3) 0.002(2)
C18 0.026(3) 0.021(2) 0.025(3) 0.004(3) 0.001(3) -0.005(2)
C19 0.018(2) 0.018(2) 0.025(3) -0.003(3) 0.001(3) -0.0034(19)
C20 0.018(2) 0.032(3) 0.023(3) -0.003(3) 0.000(3) -0.003(2)
C21 0.016(2) 0.009(2) 0.046(3) 0.000(3) 0.003(3) -0.0046(19)
C22 0.125(7) 0.026(4) 0.089(6) 0.007(4) -0.047(5) 0.013(4)
C23 0.087(5) 0.026(4) 0.132(6) 0.001(4) 0.078(5) 0.013(4)
C24 0.041(3) 0.024(3) 0.124(6) -0.018(4) -0.015(4) 0.012(3)

loop_
_atom_type_symbol
_atom_type_description
_atom_type_scat_dispersion_real
_atom_type_scat_dispersion_imag
_atom_type_scat_source
C C 0.0033 0.0016 'International Tables Vol C Tables 4.2.6.8 and 6.1.1.4'
H H 0.0000 0.0000 'International Tables Vol C Tables 4.2.6.8 and 6.1.1.4'
N N 0.0061 0.0033 'International Tables Vol C Tables 4.2.6.8 and 6.1.1.4'
O O 0.0106 0.0060 'International Tables Vol C Tables 4.2.6.8 and 6.1.1.4'

loop_
_geom_angle_atom_site_label_1
_geom_angle_atom_site_label_2
_geom_angle_atom_site_label_3
_geom_angle
_geom_angle_site_symmetry_3
C1 O1 C2 100.2(3) .
C14 O2 C13 99.7(3) .
C1 N1 N2 106.2(3) .
C2 N2 N1 106.6(3) .
C13 N3 N4 106.7(3) .
C14 N4 N3 105.4(3) .
N1 C1 O1 113.7(4) .
N1 C1 C17 124.7(4) 2_655
O1 C1 C17 121.5(4) 2_655
N2 C2 O1 113.2(4) .
N2 C2 C3 126.9(4) .
O1 C2 C3 119.9(4) .
C4 C3 C8 121.0(4) .
C4 C3 C2 123.6(4) .
C8 C3 C2 115.4(4) .
C5 C4 C3 118.4(4) .
C5 C4 H4 120.8 .
C3 C4 H4 120.8 .
C4 C5 C6 119.9(4) .
C4 C5 C13 123.8(4) .
C6 C5 C13 116.3(4) .
C7 C6 C5 122.3(4) .
C7 C6 H6 118.8 .
C5 C6 H6 118.8 .
C8 C7 C6 116.6(4) .
C8 C7 C9 120.4(4) .
C6 C7 C9 123.0(4) .
C7 C8 C3 121.8(4) .
C7 C8 H8 119.1 .
C3 C8 H8 119.1 .
C12 C9 C10 108.5(4) .
C12 C9 C7 112.6(3) .
C10 C9 C7 109.2(4) .
C12 C9 C11 107.9(4) .
C10 C9 C11 110.0(4) .
C7 C9 C11 108.6(4) .
C9 C10 H10A 109.5 .
C9 C10 H10B 109.5 .
H10A C10 H10B 109.5 .
C9 C10 H10C 109.5 .
H10A C10 H10C 109.5 .
H10B C10 H10C 109.5 .
C9 C11 H11A 109.5 .
C9 C11 H11B 109.5 .
H11A C11 H11B 109.5 .
C9 C11 H11C 109.5 .
H11A C11 H11C 109.5 .
H11B C11 H11C 109.5 .
C9 C12 H12A 109.5 .
C9 C12 H12B 109.5 .
H12A C12 H12B 109.5 .
C9 C12 H12C 109.5 .
H12A C12 H12C 109.5 .
H12B C12 H12C 109.5 .
N3 C13 O2 113.7(3) .
N3 C13 C5 125.5(4) .
O2 C13 C5 120.8(4) .
N4 C14 O2 114.4(3) .
N4 C14 C15 125.1(4) .
O2 C14 C15 120.4(4) .
C20 C15 C16 120.2(4) .
C20 C15 C14 116.2(4) .
C16 C15 C14 123.6(4) .
C15 C16 C17 118.1(4) .
C15 C16 H16 121.0 .
C17 C16 H16 121.0 .
C16 C17 C18 120.4(4) .
C16 C17 C1 122.7(4) 2_655
C18 C17 C1 116.9(4) 2_655
C19 C18 C17 122.3(4) .
C19 C18 H18 118.9 .
C17 C18 H18 118.9 .
C20 C19 C18 116.0(4) .
C20 C19 C21 120.9(3) .
C18 C19 C21 123.1(3) .
C19 C20 C15 123.0(4) .
C19 C20 H20 118.5 .
C15 C20 H20 118.5 .
C23 C21 C24 108.1(5) .
C23 C21 C19 112.1(4) .
C24 C21 C19 112.9(3) .
C23 C21 C22 109.7(5) .
C24 C21 C22 106.5(5) .
C19 C21 C22 107.4(5) .
C21 C22 H22A 109.5 .
C21 C22 H22B 109.5 .
H22A C22 H22B 109.5 .
C21 C22 H22C 109.5 .
H22A C22 H22C 109.5 .
H22B C22 H22C 109.5 .
C21 C23 H23A 109.5 .
C21 C23 H23B 109.5 .
H23A C23 H23B 109.5 .
C21 C23 H23C 109.5 .
H23A C23 H23C 109.5 .
H23B C23 H23C 109.5 .
C21 C24 H24A 109.5 .
C21 C24 H24B 109.5 .
H24A C24 H24B 109.5 .
C21 C24 H24C 109.5 .
H24A C24 H24C 109.5 .
H24B C24 H24C 109.5 .

loop_
_geom_bond_atom_site_label_1
_geom_bond_atom_site_label_2
_geom_bond_distance
_geom_bond_site_symmetry_2
O1 C1 1.380(4) .
O1 C2 1.394(4) .
O2 C14 1.385(4) .
O2 C13 1.392(5) .
O3 H3 0.96(2) .
N1 C1 1.287(5) .
N1 N2 1.402(4) .
N2 C2 1.281(5) .
N3 C13 1.281(5) .
N3 N4 1.411(4) .
N4 C14 1.289(5) .
C1 C17 1.469(5) 2_655
C2 C3 1.476(5) .
C3 C4 1.385(5) .
C3 C8 1.399(5) .
C4 C5 1.387(5) .
C4 H4 0.9500 .
C5 C6 1.407(5) .
C5 C13 1.462(5) .
C6 C7 1.392(5) .
C6 H6 0.9500 .
C7 C8 1.385(5) .
C7 C9 1.514(5) .
C8 H8 0.9500 .
C9 C12 1.519(5) .
C9 C10 1.516(6) .
C9 C11 1.539(6) .
C10 H10A 0.9800 .
C10 H10B 0.9800 .
C10 H10C 0.9800 .
C11 H11A 0.9800 .
C11 H11B 0.9800 .
C11 H11C 0.9800 .
C12 H12A 0.9800 .
C12 H12B 0.9800 .
C12 H12C 0.9800 .
C14 C15 1.477(6) .
C15 C20 1.392(5) .
C15 C16 1.387(5) .
C16 C17 1.396(5) .
C16 H16 0.9500 .
C17 C18 1.393(5) .
C17 C1 1.469(5) 2_655
C18 C19 1.394(5) .
C18 H18 0.9500 .
C19 C20 1.384(5) .
C19 C21 1.515(5) .
C20 H20 0.9500 .
C21 C23 1.484(6) .
C21 C24 1.513(5) .
C21 C22 1.538(7) .
C22 H22A 0.9800 .
C22 H22B 0.9800 .
C22 H22C 0.9800 .
C23 H23A 0.9800 .
C23 H23B 0.9800 .
C23 H23C 0.9800 .
C24 H24A 0.9800 .
C24 H24B 0.9800 .
C24 H24C 0.9800 .

loop_
_geom_hbond_atom_site_label_D
_geom_hbond_atom_site_label_H
_geom_hbond_atom_site_label_A
_geom_hbond_distance_DH
_geom_hbond_distance_HA
_geom_hbond_distance_DA
_geom_hbond_angle_DHA
_geom_hbond_site_symmetry_A
O3 H3 O3 0.96(2) 2.90(4) 3.3885(4) 112.5(18) 7_756

loop_
_geom_torsion_atom_site_label_1
_geom_torsion_atom_site_label_2
_geom_torsion_atom_site_label_3
_geom_torsion_atom_site_label_4
_geom_torsion
_geom_torsion_site_symmetry_1
_geom_torsion_site_symmetry_4
C1 N1 N2 C2 -0.6(7) . .
C13 N3 N4 C14 0.1(6) . .
N2 N1 C1 O1 0.3(7) . .
N2 N1 C1 C17 -179.4(6) . 2_655
C2 O1 C1 N1 0.1(6) . .
C2 O1 C1 C17 179.8(6) . 2_655
N1 N2 C2 O1 0.7(7) . .
N1 N2 C2 C3 -179.7(5) . .
C1 O1 C2 N2 -0.5(6) . .
C1 O1 C2 C3 179.9(5) . .
N2 C2 C3 C4 179.1(6) . .
O1 C2 C3 C4 -1.3(9) . .
N2 C2 C3 C8 0.1(9) . .
O1 C2 C3 C8 179.7(5) . .
C8 C3 C4 C5 0.0(9) . .
C2 C3 C4 C5 -178.9(5) . .
C3 C4 C5 C6 0.5(9) . .
C3 C4 C5 C13 -179.5(5) . .
C4 C5 C6 C7 -0.2(9) . .
C13 C5 C6 C7 179.9(5) . .
C5 C6 C7 C8 -0.7(8) . .
C5 C6 C7 C9 -179.8(5) . .
C6 C7 C8 C3 1.3(8) . .
C9 C7 C8 C3 -179.6(5) . .
C4 C3 C8 C7 -1.0(9) . .
C2 C3 C8 C7 178.0(5) . .
C8 C7 C9 C12 175.3(5) . .
C6 C7 C9 C12 -5.7(8) . .
C8 C7 C9 C10 54.7(7) . .
C6 C7 C9 C10 -126.3(5) . .
C8 C7 C9 C11 -65.2(6) . .
C6 C7 C9 C11 113.8(6) . .
N4 N3 C13 O2 0.3(7) . .
N4 N3 C13 C5 179.5(5) . .
C14 O2 C13 N3 -0.5(6) . .
C14 O2 C13 C5 -179.8(5) . .
C4 C5 C13 N3 179.8(6) . .
C6 C5 C13 N3 -0.3(9) . .
C4 C5 C13 O2 -1.0(9) . .
C6 C5 C13 O2 178.9(5) . .
N3 N4 C14 O2 -0.4(7) . .
N3 N4 C14 C15 -178.6(5) . .
C13 O2 C14 N4 0.6(6) . .
C13 O2 C14 C15 178.9(5) . .
N4 C14 C15 C20 -0.7(9) . .
O2 C14 C15 C20 -178.8(5) . .
N4 C14 C15 C16 -179.4(6) . .
O2 C14 C15 C16 2.5(9) . .
C20 C15 C16 C17 0.6(8) . .
C14 C15 C16 C17 179.3(5) . .
C15 C16 C17 C18 0.7(8) . .
C15 C16 C17 C1 179.8(5) . 2_655
C16 C17 C18 C19 -1.3(9) . .
C1 C17 C18 C19 179.6(5) 2_655 .
C17 C18 C19 C20 0.4(9) . .
C17 C18 C19 C21 -179.8(5) . .
C18 C19 C20 C15 1.0(9) . .
C21 C19 C20 C15 -178.8(5) . .
C16 C15 C20 C19 -1.6(9) . .
C14 C15 C20 C19 179.7(5) . .
C20 C19 C21 C23 46.5(7) . .
C18 C19 C21 C23 -133.2(6) . .
C20 C19 C21 C24 168.9(6) . .
C18 C19 C21 C24 -10.9(8) . .
C20 C19 C21 C22 -74.1(6) . .
C18 C19 C21 C22 106.1(6) . .
